data_7013484
loop_
_publ_author_name
'Gibson, Vernon C.'
'Newton, Claire'
'Redshaw, Carl'
'Solan, Gregory A.'
'White, Andrew J. P.'
'Williams, David J.'

_publ_section_title
;
 Low valent chromium complexes bearing N,O-chelating pyridyl-enolate
 ligands [OC(Bu^t^)(=2-CHN~5~H~3~Me-x)]^-^ (x = 3-6)
;
_journal_coden_ASTM DTARAF
_journal_issue 24
_journal_name_full 'Dalton Transactions'
_journal_page_first 4612
_journal_page_last 4617
_journal_paper_doi 10.1039/b308881m
_journal_year 2003
_chemical_formula_sum 'C14 H18 Cl2 Cr N2'
_chemical_formula_weight 337.20
_space_group_IT_number 2
_symmetry_cell_setting triclinic
_symmetry_space_group_name_Hall '-P 1'
_symmetry_space_group_name_H-M 'P -1'
_atom_sites_solution_hydrogens geom
_atom_sites_solution_primary direct
_atom_sites_solution_secondary difmap
_audit_creation_method SHELXL
_cell_angle_alpha 116.841(9)
_cell_angle_beta 112.573(13)
_cell_angle_gamma 93.814(11)
_cell_formula_units_Z 1
_cell_length_a 7.712(2)
_cell_length_b 7.8885(7)
_cell_length_c 8.0404(13)
_cell_measurement_reflns_used 26
_cell_measurement_temperature 203(2)
_cell_measurement_theta_max 12.47
_cell_measurement_theta_min 5.19
_cell_volume 385.56(14)
_computing_cell_refinement 'Siemens XSCANS'
_computing_data_collection 'Siemens XSCANS'
_computing_data_reduction 'Siemens SHELXTL'
_computing_molecular_graphics 'Siemens SHELXTL'
_computing_publication_material 'Siemens SHELXTL'
_computing_structure_refinement 'SHELXL-93 (Sheldrick, 1993)'
_computing_structure_solution 'SHELXS-86 (Sheldrick, 1990)'
_diffrn_ambient_temperature 203(2)
_diffrn_measurement_device 'Siemens P4'
_diffrn_measurement_method '\w scans'
_diffrn_radiation_monochromator graphite
_diffrn_radiation_source 'fine-focus sealed tube'
_diffrn_radiation_type MoK\a
_diffrn_radiation_wavelength 0.71073
_diffrn_reflns_av_R_equivalents 0.0307
_diffrn_reflns_av_sigmaI/netI 0.0254
_diffrn_reflns_limit_h_max 9
_diffrn_reflns_limit_h_min 0
_diffrn_reflns_limit_k_max 8
_diffrn_reflns_limit_k_min -8
_diffrn_reflns_limit_l_max 8
_diffrn_reflns_limit_l_min -9
_diffrn_reflns_number 1372
_diffrn_reflns_theta_max 25.00
_diffrn_reflns_theta_min 2.99
_diffrn_standards_decay_% 4.74
_diffrn_standards_interval_count 297
_diffrn_standards_number 3
_exptl_absorpt_coefficient_mu 1.076
_exptl_absorpt_correction_T_max 0.9865
_exptl_absorpt_correction_T_min 0.7296
_exptl_absorpt_correction_type Ellipsoidal
_exptl_crystal_colour Purple
_exptl_crystal_density_diffrn 1.452
_exptl_crystal_description 'platy rhombs'
_exptl_crystal_F_000 174
_exptl_crystal_size_max 0.77
_exptl_crystal_size_mid 0.67
_exptl_crystal_size_min 0.20
_refine_diff_density_max 0.294
_refine_diff_density_min -0.374
_refine_diff_density_rms 0.055
_refine_ls_extinction_coef 0.0227(120)
_refine_ls_extinction_expression Fc^*^=kFc[1+0.001xFc^2^\l^3^/sin(2\q)]^-1/4^
_refine_ls_extinction_method SHELXL
_refine_ls_goodness_of_fit_all 1.104
_refine_ls_goodness_of_fit_obs 1.127
_refine_ls_matrix_type full
_refine_ls_number_parameters 89
_refine_ls_number_reflns 1260
_refine_ls_number_restraints 0
_refine_ls_restrained_S_all 1.122
_refine_ls_restrained_S_obs 1.127
_refine_ls_R_factor_all 0.0337
_refine_ls_R_factor_obs 0.0274
_refine_ls_shift/esd_max 0.000
_refine_ls_shift/esd_mean 0.000
_refine_ls_structure_factor_coef Fsqd
_refine_ls_weighting_details 'w=1/[\s^2^(Fo^2^)+(0.0427P)^2^+0.1099P] where P=(Fo^2^+2Fc^2^)/3'
_refine_ls_weighting_scheme calc
_refine_ls_wR_factor_all 0.0743
_refine_ls_wR_factor_obs 0.0699
_reflns_number_observed 1114
_reflns_number_total 1267
_reflns_observed_criterion >2sigma(I)
_cod_data_source_file b308881m.txt
_cod_data_source_block Compound_2
_cod_depositor_comments
;
The following automatic conversions were performed:
'_symmetry_cell_setting' value 'Triclinic' changed to 'triclinic'
according to '/home/saulius/struct/CIF-dictionaries/cif_core.dic'
dictionary named 'cif_core.dic' version 2.4.1 from 2010-06-29.

Automatic conversion script
Id: cif_fix_enum 1527 2010-12-29 10:47:43Z saulius 

The following automatic conversions were performed:

'_refine_ls_weighting_scheme' value 'calc
w=1/[\s^2^(Fo^2^)+(0.0427P)^2^+0.1099P] where P=(Fo^2^+2Fc^2^)/3' was
changed to 'calc'. New tag '_refine_ls_weighting_details' was
created. The value of the new tag was set to
'w=1/[\s^2^(Fo^2^)+(0.0427P)^2^+0.1099P] where P=(Fo^2^+2Fc^2^)/3'.

Automatic conversion script
Id: cif_fix_values 3143 2015-03-26 13:38:13Z robertas 
;
_cod_original_cell_volume 385.54(12)
_cod_original_sg_symbol_H-M P-1
_cod_original_formula_sum 'C14 H18 N2 Cl2 Cr'
_cod_database_code 7013484

loop_
_symmetry_equiv_pos_as_xyz
'x, y, z'
'-x, -y, -z'

loop_
_atom_site_aniso_label
_atom_site_aniso_U_11
_atom_site_aniso_U_22
_atom_site_aniso_U_33
_atom_site_aniso_U_23
_atom_site_aniso_U_13
_atom_site_aniso_U_12
Cr 0.0177(3) 0.0270(3) 0.0215(3) 0.0106(2) 0.0075(2) 0.0057(2)
Cl 0.0259(3) 0.0406(4) 0.0368(3) 0.0231(3) 0.0116(2) 0.0062(2)
N 0.0216(8) 0.0270(9) 0.0251(8) 0.0142(7) 0.0099(7) 0.0059(7)
C1 0.0247(10) 0.0337(11) 0.0289(10) 0.0197(9) 0.0146(8) 0.0087(8)
C2 0.0231(10) 0.0422(12) 0.0370(11) 0.0267(10) 0.0142(9) 0.0102(9)
C3 0.0230(10) 0.0416(13) 0.0327(11) 0.0232(10) 0.0032(8) 0.0001(9)
C4 0.0347(11) 0.0294(11) 0.0284(10) 0.0138(9) 0.0082(9) 0.0028(9)
C5 0.0297(10) 0.0251(10) 0.0271(10) 0.0130(8) 0.0115(8) 0.0060(8)
C6 0.0309(11) 0.0428(13) 0.0314(11) 0.0170(10) 0.0180(9) 0.0160(10)
C7 0.0354(12) 0.0343(12) 0.0362(12) 0.0079(10) 0.0154(10) 0.0122(10)

loop_
_atom_site_label
_atom_site_type_symbol
_atom_site_fract_x
_atom_site_fract_y
_atom_site_fract_z
_atom_site_U_iso_or_equiv
_atom_site_thermal_displace_type
_atom_site_occupancy
_atom_site_calc_flag
_atom_site_refinement_flags
_atom_site_disorder_group
Cr Cr 0.0000 0.0000 0.5000 0.0235(2) Uani 1 d S .
Cl Cl 0.11460(7) 0.20444(8) 0.40327(8) 0.0344(2) Uani 1 d . .
N N 0.2812(2) 0.1037(2) 0.7599(2) 0.0246(4) Uani 1 d . .
C1 C 0.4231(3) 0.0184(3) 0.7357(3) 0.0267(4) Uani 1 d . .
C2 C 0.6138(3) 0.0975(3) 0.8973(3) 0.0312(5) Uani 1 d . .
H2A H 0.7108(3) 0.0368(3) 0.8777(3) 0.037 Uiso 1 calc R .
C3 C 0.6606(3) 0.2655(3) 1.0868(3) 0.0348(5) Uani 1 d . .
H3A H 0.7901(3) 0.3221(3) 1.1967(3) 0.042 Uiso 1 calc R .
C4 C 0.5144(3) 0.3493(3) 1.1129(3) 0.0340(5) Uani 1 d . .
H4A H 0.5429(3) 0.4626(3) 1.2417(3) 0.041 Uiso 1 calc R .
C5 C 0.3260(3) 0.2653(3) 0.9480(3) 0.0283(5) Uani 1 d . .
C6 C 0.3618(3) -0.1664(4) 0.5277(3) 0.0344(5) Uani 1 d . .
H6A H 0.4750(3) -0.2127(4) 0.5267(3) 0.052 Uiso 1 d R .
H6B H 0.3073(3) -0.1376(4) 0.4160(3) 0.052 Uiso 1 d R .
H6C H 0.2635(3) -0.2683(4) 0.5057(3) 0.052 Uiso 1 d R .
C7 C 0.1602(3) 0.3465(4) 0.9692(4) 0.0403(6) Uani 1 d . .
H7A H 0.2105(3) 0.4664(4) 1.1063(4) 0.060 Uiso 1 d R .
H7B H 0.0639(3) 0.2485(4) 0.9550(4) 0.060 Uiso 1 d R .
H7C H 0.0990(3) 0.3773(4) 0.8601(4) 0.060 Uiso 1 d R .

loop_
_atom_type_symbol
_atom_type_description
_atom_type_scat_dispersion_real
_atom_type_scat_dispersion_imag
_atom_type_scat_source
C C 0.0033 0.0016 'International Tables Vol C Tables 4.2.6.8 and 6.1.1.4'
H H 0.0000 0.0000 'International Tables Vol C Tables 4.2.6.8 and 6.1.1.4'
N N 0.0061 0.0033 'International Tables Vol C Tables 4.2.6.8 and 6.1.1.4'
Cl Cl 0.1484 0.1585 'International Tables Vol C Tables 4.2.6.8 and 6.1.1.4'
Cr Cr 0.3209 0.6236 'International Tables Vol C Tables 4.2.6.8 and 6.1.1.4'

loop_
_geom_angle_atom_site_label_1
_geom_angle_atom_site_label_2
_geom_angle_atom_site_label_3
_geom_angle
_geom_angle_site_symmetry_1
_geom_angle_site_symmetry_3
_geom_angle_publ_flag
N Cr N 180.0 2_556 . ?
N Cr Cl 89.62(5) 2_556 2_556 ?
N Cr Cl 90.38(5) . 2_556 ?
N Cr Cl 90.38(5) 2_556 . ?
N Cr Cl 89.62(5) . . ?
Cl Cr Cl 180.0 2_556 . ?
C5 N C1 119.1(2) . . ?
C5 N Cr 120.46(13) . . ?
C1 N Cr 120.29(13) . . ?
N C1 C2 121.2(2) . . ?
N C1 C6 116.5(2) . . ?
C2 C1 C6 122.3(2) . . ?
C3 C2 C1 119.7(2) . . ?
C2 C3 C4 119.0(2) . . ?
C5 C4 C3 119.5(2) . . ?
N C5 C4 121.6(2) . . ?
N C5 C7 116.7(2) . . ?
C4 C5 C7 121.8(2) . . ?

loop_
_geom_bond_atom_site_label_1
_geom_bond_atom_site_label_2
_geom_bond_distance
_geom_bond_site_symmetry_2
_geom_bond_publ_flag
Cr N 2.117(2) 2_556 ?
Cr N 2.117(2) . ?
Cr Cl 2.3361(6) 2_556 ?
Cr Cl 2.3361(6) . ?
N C5 1.353(3) . ?
N C1 1.353(3) . ?
C1 C2 1.385(3) . ?
C1 C6 1.498(3) . ?
C2 C3 1.378(3) . ?
C3 C4 1.382(3) . ?
C4 C5 1.381(3) . ?
C5 C7 1.501(3) . ?

loop_
_cod_changelog_entry_id
_cod_changelog_entry_author
_cod_changelog_entry_date
_cod_changelog_entry_text
1 'Vaitkus, Antanas' 2025-01-07T10:25:45+02:00 'Updated bibliographic information.'
